data_7202966
loop_
_publ_author_name
'Zhao, Jiong-Peng'
'Hu, Bo-Wen'
'Liu, Fu-Chen'
'Hu, Xin'
'Zeng, Yong-Fei'
'Bu, Xian-He'

_publ_section_title
;
 Arenedisulfonate--lanthanide supramolecular architectures with
 phenanthroline as a co-ligand: syntheses and structures
;
_journal_issue 10
_journal_name_full CrystEngComm
_journal_page_first 902
_journal_paper_doi 10.1039/b707622c
_journal_volume 9
_journal_year 2007
_chemical_formula_sum 'C68 H58 Gd2 N8 O20 S4'
_chemical_formula_weight 1749.96
_chemical_name_systematic
;
?
;
_space_group_IT_number 2
_symmetry_cell_setting triclinic
_symmetry_space_group_name_Hall '-P 1'
_symmetry_space_group_name_H-M 'P -1'
_atom_sites_solution_hydrogens geom
_atom_sites_solution_primary direct
_atom_sites_solution_secondary difmap
_audit_creation_method SHELXL-97
_cell_angle_alpha 84.050(3)
_cell_angle_beta 68.256(2)
_cell_angle_gamma 75.975(2)
_cell_formula_units_Z 1
_cell_length_a 10.6498(13)
_cell_length_b 12.6501(16)
_cell_length_c 13.682(2)
_cell_measurement_reflns_used 5118
_cell_measurement_temperature 294(2)
_cell_measurement_theta_max 0.0000
_cell_measurement_theta_min 0.0000
_cell_volume 1660.9(4)
_computing_cell_refinement 'Bruker XSCANS'
_computing_data_collection 'Bruker XSCANS'
_computing_data_reduction 'Bruker SHELXTL'
_computing_molecular_graphics 'Bruker SHELXTL'
_computing_publication_material 'Bruker SHELXTL'
_computing_structure_refinement 'SHELXL-97 (Sheldrick, 1997)'
_computing_structure_solution 'SHELXS-97 (Sheldrick, 1990)'
_diffrn_ambient_temperature 294(2)
_diffrn_measured_fraction_theta_full 0.981
_diffrn_measured_fraction_theta_max 0.981
_diffrn_measurement_device_type 'Bruker P4'
_diffrn_measurement_method '\w scans'
_diffrn_radiation_monochromator graphite
_diffrn_radiation_source 'fine-focus sealed tube'
_diffrn_radiation_type MoK\a
_diffrn_radiation_wavelength 0.71073
_diffrn_reflns_av_R_equivalents 0.0166
_diffrn_reflns_av_sigmaI/netI 0.0376
_diffrn_reflns_limit_h_max 9
_diffrn_reflns_limit_h_min -13
_diffrn_reflns_limit_k_max 15
_diffrn_reflns_limit_k_min -15
_diffrn_reflns_limit_l_max 17
_diffrn_reflns_limit_l_min -15
_diffrn_reflns_number 9406
_diffrn_reflns_theta_full 26.43
_diffrn_reflns_theta_max 26.43
_diffrn_reflns_theta_min 1.66
_diffrn_standards_decay_% 0
_diffrn_standards_interval_count 0
_diffrn_standards_number 0
_exptl_absorpt_coefficient_mu 2.189
_exptl_absorpt_correction_type none
_exptl_crystal_colour yellow
_exptl_crystal_density_diffrn 1.750
_exptl_crystal_density_meas 1.742
_exptl_crystal_density_method 'not measured'
_exptl_crystal_description block
_exptl_crystal_F_000 874
_exptl_crystal_size_max 0.34
_exptl_crystal_size_mid 0.23
_exptl_crystal_size_min 0.18
_refine_diff_density_max 2.468
_refine_diff_density_min -1.015
_refine_diff_density_rms 0.120
_refine_ls_extinction_method none
_refine_ls_goodness_of_fit_ref 1.046
_refine_ls_hydrogen_treatment mixed
_refine_ls_matrix_type full
_refine_ls_number_parameters 464
_refine_ls_number_reflns 6712
_refine_ls_number_restraints 0
_refine_ls_restrained_S_all 1.046
_refine_ls_R_factor_all 0.0538
_refine_ls_R_factor_gt 0.0405
_refine_ls_shift/su_max 0.019
_refine_ls_shift/su_mean 0.000
_refine_ls_structure_factor_coef Fsqd
_refine_ls_weighting_details 'calc w=1/[\s^2^(Fo^2^)+(0.0634P)^2^+3.2312P] where P=(Fo^2^+2Fc^2^)/3'
_refine_ls_weighting_scheme calc
_refine_ls_wR_factor_gt 0.1054
_refine_ls_wR_factor_ref 0.1154
_reflns_number_gt 5545
_reflns_number_total 6712
_reflns_threshold_expression >2sigma(I)
_cod_data_source_file b707622c.txt
_cod_data_source_block 6
_cod_depositor_comments
;
The following automatic conversions were performed:
'_symmetry_cell_setting' value 'Triclinic' changed to 'triclinic'
according to '/home/saulius/struct/CIF-dictionaries/cif_core.dic'
dictionary named 'cif_core.dic' version 2.4.1 from 2010-06-29.

Automatic conversion script
Id: cif_fix_enum 1527 2010-12-29 10:47:43Z saulius 
;
_cod_original_sg_symbol_H-M P-1
_cod_database_code 7202966

loop_
_symmetry_equiv_pos_as_xyz
'x, y, z'
'-x, -y, -z'

loop_
_atom_site_label
_atom_site_type_symbol
_atom_site_fract_x
_atom_site_fract_y
_atom_site_fract_z
_atom_site_U_iso_or_equiv
_atom_site_adp_type
_atom_site_occupancy
_atom_site_symmetry_multiplicity
_atom_site_calc_flag
_atom_site_refinement_flags
_atom_site_disorder_assembly
_atom_site_disorder_group
Gd1 Gd 0.84455(3) 0.605307(19) 0.571166(18) 0.03121(10) Uani 1 1 d . . .
S1 S 0.53779(16) 0.81889(13) 0.72581(14) 0.0535(4) Uani 1 1 d . . .
S2 S 0.9478(2) 1.21740(14) 0.81329(15) 0.0648(5) Uani 1 1 d . . .
O1W O 0.7873(5) 0.7575(3) 0.4595(3) 0.0556(11) Uani 1 1 d . . .
O1 O 0.9635(4) 0.4318(3) 0.5763(3) 0.0341(8) Uani 1 1 d . . .
O2 O 0.6454(4) 0.7290(4) 0.6805(4) 0.0608(12) Uani 1 1 d . . .
O2W O 1.3442(12) 1.1186(10) 0.7448(12) 0.234(6) Uani 1 1 d . . .
O3 O 0.4143(6) 0.7906(8) 0.7850(6) 0.158(4) Uani 1 1 d . . .
O3W O 0.3485(12) 0.6361(9) 0.9524(10) 0.221(6) Uani 1 1 d . . .
O4 O 0.5377(12) 0.8989(5) 0.6400(8) 0.186(6) Uani 1 1 d . . .
O5 O 1.0798(8) 1.1608(6) 0.7528(9) 0.178(5) Uani 1 1 d . . .
O6 O 0.8874(9) 1.2852(5) 0.7429(4) 0.115(3) Uani 1 1 d . . .
O7 O 0.9352(8) 1.2784(5) 0.8976(4) 0.095(2) Uani 1 1 d . . .
C1 C 0.7929(7) 0.5423(6) 0.3494(5) 0.0545(16) Uani 1 1 d . . .
H1A H 0.8406 0.5976 0.3216 0.065 Uiso 1 1 calc R . .
C2 C 0.7653(7) 0.4844(7) 0.2806(6) 0.064(2) Uani 1 1 d . . .
H2A H 0.7931 0.5017 0.2091 0.077 Uiso 1 1 calc R . .
C3 C 0.6984(7) 0.4038(7) 0.3189(6) 0.068(2) Uani 1 1 d . . .
H3B H 0.6804 0.3644 0.2738 0.081 Uiso 1 1 calc R . .
C4 C 0.5839(8) 0.2952(6) 0.4707(9) 0.080(3) Uani 1 1 d . . .
H4B H 0.5665 0.2528 0.4275 0.096 Uiso 1 1 calc R . .
C5 C 0.5399(8) 0.2756(6) 0.5762(9) 0.078(3) Uani 1 1 d . . .
H5A H 0.4942 0.2192 0.6039 0.094 Uiso 1 1 calc R . .
C6 C 0.5082(8) 0.3315(7) 0.7555(8) 0.081(2) Uani 1 1 d . . .
H6A H 0.4618 0.2762 0.7870 0.097 Uiso 1 1 calc R . .
C7 C 0.5219(8) 0.4012(7) 0.8157(6) 0.072(2) Uani 1 1 d . . .
H7B H 0.4859 0.3951 0.8887 0.086 Uiso 1 1 calc R . .
C8 C 0.5919(6) 0.4840(6) 0.7664(5) 0.0545(15) Uani 1 1 d . . .
H8A H 0.5966 0.5350 0.8085 0.065 Uiso 1 1 calc R . .
C9 C 0.6557(6) 0.3788(5) 0.4255(6) 0.0561(18) Uani 1 1 d . . .
C10 C 0.5624(7) 0.3404(5) 0.6459(6) 0.0588(17) Uani 1 1 d . . .
C11 C 0.6843(6) 0.4432(5) 0.4902(5) 0.0450(14) Uani 1 1 d . . .
C12 C 0.6343(5) 0.4247(5) 0.6024(5) 0.0445(13) Uani 1 1 d . . .
C13 C 0.8474(6) 0.5397(5) 0.8285(4) 0.0458(13) Uani 1 1 d . . .
H13A H 0.8144 0.4821 0.8174 0.055 Uiso 1 1 calc R . .
C14 C 0.8542(7) 0.5480(5) 0.9280(5) 0.0540(15) Uani 1 1 d . . .
H14A H 0.8246 0.4978 0.9814 0.065 Uiso 1 1 calc R . .
C15 C 0.9044(7) 0.6301(5) 0.9448(5) 0.0534(15) Uani 1 1 d . . .
H15A H 0.9082 0.6379 1.0105 0.064 Uiso 1 1 calc R . .
C16 C 1.0157(7) 0.7865(5) 0.8726(5) 0.0542(16) Uani 1 1 d . . .
H16A H 1.0222 0.7958 0.9370 0.065 Uiso 1 1 calc R . .
C17 C 1.0673(7) 0.8514(5) 0.7909(5) 0.0542(16) Uani 1 1 d . . .
H17A H 1.1106 0.9038 0.7990 0.065 Uiso 1 1 calc R . .
C18 C 1.1144(7) 0.9034(5) 0.6044(5) 0.0524(15) Uani 1 1 d . . .
H18A H 1.1569 0.9574 0.6101 0.063 Uiso 1 1 calc R . .
C19 C 1.1079(7) 0.8850(5) 0.5105(5) 0.0541(15) Uani 1 1 d . . .
H19A H 1.1482 0.9249 0.4508 0.065 Uiso 1 1 calc R . .
C20 C 1.0400(7) 0.8053(5) 0.5046(5) 0.0487(14) Uani 1 1 d . . .
H20A H 1.0361 0.7938 0.4398 0.058 Uiso 1 1 calc R . .
C21 C 0.9504(6) 0.7031(5) 0.8632(4) 0.0426(13) Uani 1 1 d . . .
C22 C 1.0565(6) 0.8405(4) 0.6924(5) 0.0414(12) Uani 1 1 d . . .
C23 C 0.9378(5) 0.6902(4) 0.7662(4) 0.0347(11) Uani 1 1 d . . .
C24 C 0.9904(5) 0.7610(4) 0.6794(4) 0.0358(11) Uani 1 1 d . . .
C25 C 0.6596(6) 0.9576(5) 0.7773(5) 0.0477(14) Uani 1 1 d . . .
H25A H 0.6683 0.9872 0.7106 0.057 Uiso 1 1 calc R . .
C26 C 0.5947(6) 0.8752(5) 0.8123(5) 0.0459(14) Uani 1 1 d . . .
C27 C 0.5775(7) 0.8301(5) 0.9127(5) 0.0543(15) Uani 1 1 d . . .
H27A H 0.5316 0.7733 0.9363 0.065 Uiso 1 1 calc R . .
C28 C 0.6278(7) 0.8691(5) 0.9758(5) 0.0511(15) Uani 1 1 d . . .
H28A H 0.6150 0.8393 1.0429 0.061 Uiso 1 1 calc R . .
C29 C 0.7579(7) 0.9945(5) 1.0041(5) 0.0524(15) Uani 1 1 d . . .
H29A H 0.7462 0.9660 1.0716 0.063 Uiso 1 1 calc R . .
C30 C 0.8303(7) 1.0734(5) 0.9668(5) 0.0510(15) Uani 1 1 d . . .
H30A H 0.8690 1.0983 1.0084 0.061 Uiso 1 1 calc R . .
C31 C 0.8473(7) 1.1181(4) 0.8649(4) 0.0447(13) Uani 1 1 d . . .
C32 C 0.7889(7) 1.0831(5) 0.8046(4) 0.0460(14) Uani 1 1 d . . .
H32A H 0.7981 1.1146 0.7385 0.055 Uiso 1 1 calc R . .
C33 C 0.7157(6) 1.0008(5) 0.8405(4) 0.0408(12) Uani 1 1 d . . .
C34 C 0.6994(6) 0.9544(5) 0.9412(4) 0.0427(13) Uani 1 1 d . . .
N1 N 0.7547(5) 0.5223(4) 0.4517(3) 0.0402(10) Uani 1 1 d . . .
N2 N 0.6513(5) 0.4933(4) 0.6636(4) 0.0438(11) Uani 1 1 d . . .
N3 N 0.8851(5) 0.6087(3) 0.7504(3) 0.0362(9) Uani 1 1 d . . .
N4 N 0.9806(5) 0.7451(3) 0.5866(3) 0.0376(10) Uani 1 1 d . . .
H3WA H 0.3627 0.6866 0.9007 0.045 Uiso 1 1 d R . .
H3WB H 0.2690 0.6700 0.9985 0.045 Uiso 1 1 d R . .
H1WA H 0.7226 0.8113 0.4915 0.045 Uiso 1 1 d R . .
H1WB H 0.8272 0.7814 0.3970 0.045 Uiso 1 1 d R . .
H1B H 0.943(6) 0.387(5) 0.624(5) 0.045(18) Uiso 1 1 d . . .

loop_
_atom_site_aniso_label
_atom_site_aniso_U_11
_atom_site_aniso_U_22
_atom_site_aniso_U_33
_atom_site_aniso_U_23
_atom_site_aniso_U_13
_atom_site_aniso_U_12
Gd1 0.03299(15) 0.03303(15) 0.03019(14) -0.01067(9) -0.01193(10) -0.00671(10)
S1 0.0432(8) 0.0482(9) 0.0771(11) -0.0330(8) -0.0314(8) 0.0045(7)
S2 0.0802(13) 0.0477(9) 0.0673(11) -0.0060(8) -0.0156(10) -0.0310(9)
O1W 0.058(3) 0.047(2) 0.061(3) -0.002(2) -0.027(2) 0.000(2)
O1 0.0373(19) 0.0338(19) 0.0277(17) -0.0044(15) -0.0076(15) -0.0067(16)
O2 0.047(2) 0.070(3) 0.064(3) -0.039(2) -0.017(2) 0.000(2)
O2W 0.152(10) 0.206(12) 0.309(16) 0.113(11) -0.065(10) -0.054(9)
O3 0.062(4) 0.280(11) 0.138(6) -0.152(7) 0.016(4) -0.071(5)
O3W 0.193(11) 0.142(9) 0.234(12) -0.067(8) 0.055(9) -0.053(8)
O4 0.358(14) 0.049(3) 0.294(12) 0.007(5) -0.298(12) -0.021(6)
O5 0.089(5) 0.081(5) 0.299(12) -0.011(6) 0.021(7) -0.042(4)
O6 0.225(8) 0.103(5) 0.067(3) 0.042(3) -0.073(5) -0.111(5)
O7 0.182(7) 0.082(4) 0.066(3) 0.016(3) -0.069(4) -0.082(4)
C1 0.049(4) 0.072(4) 0.045(3) -0.016(3) -0.027(3) 0.005(3)
C2 0.054(4) 0.089(5) 0.052(4) -0.031(4) -0.032(3) 0.011(4)
C3 0.047(4) 0.084(5) 0.084(5) -0.051(4) -0.041(4) 0.014(4)
C4 0.048(4) 0.068(5) 0.137(8) -0.054(5) -0.038(5) -0.005(4)
C5 0.051(4) 0.051(4) 0.143(8) -0.020(5) -0.037(5) -0.018(3)
C6 0.059(5) 0.065(5) 0.119(7) 0.021(5) -0.029(5) -0.028(4)
C7 0.061(4) 0.093(6) 0.066(4) 0.018(4) -0.023(4) -0.029(4)
C8 0.047(3) 0.064(4) 0.054(4) 0.003(3) -0.018(3) -0.016(3)
C9 0.037(3) 0.055(4) 0.085(5) -0.038(4) -0.032(3) 0.005(3)
C10 0.038(3) 0.049(4) 0.090(5) -0.009(3) -0.020(3) -0.010(3)
C11 0.032(3) 0.043(3) 0.067(4) -0.024(3) -0.027(3) 0.004(2)
C12 0.028(3) 0.038(3) 0.069(4) -0.016(3) -0.016(3) -0.005(2)
C13 0.058(4) 0.039(3) 0.048(3) -0.001(3) -0.026(3) -0.015(3)
C14 0.072(4) 0.052(4) 0.043(3) 0.003(3) -0.027(3) -0.015(3)
C15 0.070(4) 0.054(4) 0.045(3) -0.006(3) -0.031(3) -0.010(3)
C16 0.074(4) 0.055(4) 0.053(4) -0.012(3) -0.038(3) -0.020(3)
C17 0.061(4) 0.055(4) 0.063(4) -0.016(3) -0.033(3) -0.020(3)
C18 0.053(4) 0.046(3) 0.066(4) -0.010(3) -0.024(3) -0.018(3)
C19 0.066(4) 0.053(4) 0.047(3) 0.002(3) -0.016(3) -0.025(3)
C20 0.060(4) 0.051(3) 0.040(3) -0.006(3) -0.018(3) -0.018(3)
C21 0.052(3) 0.044(3) 0.038(3) -0.011(2) -0.023(3) -0.005(3)
C22 0.039(3) 0.038(3) 0.052(3) -0.013(2) -0.020(3) -0.005(2)
C23 0.035(3) 0.033(3) 0.040(3) -0.012(2) -0.019(2) -0.001(2)
C24 0.034(3) 0.031(3) 0.045(3) -0.014(2) -0.019(2) 0.001(2)
C25 0.052(3) 0.052(3) 0.045(3) -0.014(3) -0.023(3) -0.008(3)
C26 0.038(3) 0.047(3) 0.057(3) -0.023(3) -0.020(3) -0.003(3)
C27 0.052(4) 0.041(3) 0.070(4) -0.008(3) -0.020(3) -0.013(3)
C28 0.058(4) 0.052(4) 0.046(3) -0.001(3) -0.017(3) -0.021(3)
C29 0.079(5) 0.051(4) 0.039(3) 0.000(3) -0.031(3) -0.021(3)
C30 0.074(4) 0.053(4) 0.043(3) -0.005(3) -0.033(3) -0.021(3)
C31 0.060(4) 0.034(3) 0.045(3) -0.004(2) -0.022(3) -0.012(3)
C32 0.064(4) 0.043(3) 0.035(3) -0.002(2) -0.021(3) -0.014(3)
C33 0.045(3) 0.040(3) 0.039(3) -0.011(2) -0.015(2) -0.007(2)
C34 0.051(3) 0.042(3) 0.038(3) -0.008(2) -0.017(3) -0.009(3)
N1 0.036(2) 0.049(3) 0.041(2) -0.014(2) -0.017(2) -0.007(2)
N2 0.036(2) 0.046(3) 0.050(3) -0.008(2) -0.014(2) -0.010(2)
N3 0.041(2) 0.035(2) 0.038(2) -0.0071(19) -0.019(2) -0.0093(19)
N4 0.042(2) 0.036(2) 0.038(2) -0.0088(19) -0.016(2) -0.009(2)

loop_
_atom_type_symbol
_atom_type_description
_atom_type_scat_dispersion_real
_atom_type_scat_dispersion_imag
_atom_type_scat_source
C C 0.0033 0.0016 'International Tables Vol C Tables 4.2.6.8 and 6.1.1.4'
H H 0.0000 0.0000 'International Tables Vol C Tables 4.2.6.8 and 6.1.1.4'
N N 0.0061 0.0033 'International Tables Vol C Tables 4.2.6.8 and 6.1.1.4'
O O 0.0106 0.0060 'International Tables Vol C Tables 4.2.6.8 and 6.1.1.4'
S S 0.1246 0.1234 'International Tables Vol C Tables 4.2.6.8 and 6.1.1.4'
Gd Gd -0.1653 3.9035 'International Tables Vol C Tables 4.2.6.8 and 6.1.1.4'

loop_
_geom_angle_atom_site_label_1
_geom_angle_atom_site_label_2
_geom_angle_atom_site_label_3
_geom_angle
_geom_angle_site_symmetry_1
_geom_angle_site_symmetry_3
_geom_angle_publ_flag
O1 Gd1 O1 69.35(16) . 2_766 ?
O1 Gd1 O2 139.18(15) . . ?
O1 Gd1 O2 151.28(16) 2_766 . ?
O1 Gd1 O1W 145.96(14) . . ?
O1 Gd1 O1W 80.35(14) 2_766 . ?
O2 Gd1 O1W 72.88(16) . . ?
O1 Gd1 N1 82.75(14) . . ?
O1 Gd1 N1 78.21(13) 2_766 . ?
O2 Gd1 N1 104.60(14) . . ?
O1W Gd1 N1 76.03(15) . . ?
O1 Gd1 N4 111.44(13) . . ?
O1 Gd1 N4 79.15(13) 2_766 . ?
O2 Gd1 N4 84.51(14) . . ?
O1W Gd1 N4 76.30(14) . . ?
N1 Gd1 N4 146.66(14) . . ?
O1 Gd1 N2 75.50(14) . . ?
O1 Gd1 N2 129.84(14) 2_766 . ?
O2 Gd1 N2 73.03(15) . . ?
O1W Gd1 N2 115.86(15) . . ?
N1 Gd1 N2 62.59(15) . . ?
N4 Gd1 N2 148.63(14) . . ?
O1 Gd1 N3 80.28(13) . . ?
O1 Gd1 N3 116.75(13) 2_766 . ?
O2 Gd1 N3 74.62(14) . . ?
O1W Gd1 N3 128.89(14) . . ?
N1 Gd1 N3 150.98(15) . . ?
N4 Gd1 N3 62.23(13) . . ?
N2 Gd1 N3 90.33(14) . . ?
O1 Gd1 Gd1 34.74(9) . 2_766 ?
O1 Gd1 Gd1 34.62(9) 2_766 2_766 ?
O2 Gd1 Gd1 173.44(12) . 2_766 ?
O1W Gd1 Gd1 113.64(10) . 2_766 ?
N1 Gd1 Gd1 78.40(10) . 2_766 ?
N4 Gd1 Gd1 96.16(10) . 2_766 ?
N2 Gd1 Gd1 103.77(10) . 2_766 ?
N3 Gd1 Gd1 99.88(10) . 2_766 ?
O3 S1 O2 113.3(4) . . ?
O3 S1 O4 117.5(6) . . ?
O2 S1 O4 106.0(5) . . ?
O3 S1 C26 107.8(3) . . ?
O2 S1 C26 104.7(3) . . ?
O4 S1 C26 106.6(3) . . ?
O5 S2 O7 118.1(6) . . ?
O5 S2 O6 108.0(6) . . ?
O7 S2 O6 110.6(4) . . ?
O5 S2 C31 106.0(4) . . ?
O7 S2 C31 107.8(3) . . ?
O6 S2 C31 105.7(3) . . ?
Gd1 O1W H1WA 115.7 . . ?
Gd1 O1W H1WB 136.3 . . ?
H1WA O1W H1WB 105.8 . . ?
Gd1 O1 Gd1 110.65(16) . 2_766 ?
Gd1 O1 H1B 126(4) . . ?
Gd1 O1 H1B 123(4) 2_766 . ?
S1 O2 Gd1 166.8(3) . . ?
H3WA O3W H3WB 100.8 . . ?
N1 C1 C2 123.2(7) . . ?
N1 C1 H1A 118.4 . . ?
C2 C1 H1A 118.4 . . ?
C3 C2 C1 119.2(7) . . ?
C3 C2 H2A 120.4 . . ?
C1 C2 H2A 120.4 . . ?
C2 C3 C9 120.3(6) . . ?
C2 C3 H3B 119.8 . . ?
C9 C3 H3B 119.8 . . ?
C5 C4 C9 121.0(7) . . ?
C5 C4 H4B 119.5 . . ?
C9 C4 H4B 119.5 . . ?
C4 C5 C10 121.3(7) . . ?
C4 C5 H5A 119.3 . . ?
C10 C5 H5A 119.3 . . ?
C7 C6 C10 120.9(7) . . ?
C7 C6 H6A 119.6 . . ?
C10 C6 H6A 119.6 . . ?
C6 C7 C8 118.5(7) . . ?
C6 C7 H7B 120.8 . . ?
C8 C7 H7B 120.8 . . ?
N2 C8 C7 123.5(7) . . ?
N2 C8 H8A 118.2 . . ?
C7 C8 H8A 118.2 . . ?
C3 C9 C4 122.9(6) . . ?
C3 C9 C11 117.0(7) . . ?
C4 C9 C11 120.1(7) . . ?
C6 C10 C12 117.0(6) . . ?
C6 C10 C5 124.1(7) . . ?
C12 C10 C5 118.7(7) . . ?
N1 C11 C9 122.8(6) . . ?
N1 C11 C12 118.2(5) . . ?
C9 C11 C12 119.0(6) . . ?
N2 C12 C10 121.9(6) . . ?
N2 C12 C11 118.2(5) . . ?
C10 C12 C11 119.8(6) . . ?
N3 C13 C14 123.7(5) . . ?
N3 C13 H13A 118.1 . . ?
C14 C13 H13A 118.1 . . ?
C15 C14 C13 118.8(6) . . ?
C15 C14 H14A 120.6 . . ?
C13 C14 H14A 120.6 . . ?
C14 C15 C21 119.6(5) . . ?
C14 C15 H15A 120.2 . . ?
C21 C15 H15A 120.2 . . ?
C17 C16 C21 121.6(5) . . ?
C17 C16 H16A 119.2 . . ?
C21 C16 H16A 119.2 . . ?
C16 C17 C22 120.4(5) . . ?
C16 C17 H17A 119.8 . . ?
C22 C17 H17A 119.8 . . ?
C19 C18 C22 119.4(5) . . ?
C19 C18 H18A 120.3 . . ?
C22 C18 H18A 120.3 . . ?
C18 C19 C20 119.2(6) . . ?
C18 C19 H19A 120.4 . . ?
C20 C19 H19A 120.4 . . ?
N4 C20 C19 123.6(5) . . ?
N4 C20 H20A 118.2 . . ?
C19 C20 H20A 118.2 . . ?
C15 C21 C23 118.0(5) . . ?
C15 C21 C16 122.5(5) . . ?
C23 C21 C16 119.4(5) . . ?
C18 C22 C24 117.8(5) . . ?
C18 C22 C17 121.9(5) . . ?
C24 C22 C17 120.2(6) . . ?
N3 C23 C21 122.1(5) . . ?
N3 C23 C24 118.7(4) . . ?
C21 C23 C24 119.0(5) . . ?
N4 C24 C22 122.7(5) . . ?
N4 C24 C23 118.0(4) . . ?
C22 C24 C23 119.3(5) . . ?
C26 C25 C33 121.2(6) . . ?
C26 C25 H25A 119.4 . . ?
C33 C25 H25A 119.4 . . ?
C25 C26 C27 120.9(5) . . ?
C25 C26 S1 118.8(5) . . ?
C27 C26 S1 120.2(5) . . ?
C28 C27 C26 120.0(6) . . ?
C28 C27 H27A 120.0 . . ?
C26 C27 H27A 120.0 . . ?
C27 C28 C34 121.0(6) . . ?
C27 C28 H28A 119.5 . . ?
C34 C28 H28A 119.5 . . ?
C30 C29 C34 120.7(5) . . ?
C30 C29 H29A 119.6 . . ?
C34 C29 H29A 119.6 . . ?
C29 C30 C31 120.1(5) . . ?
C29 C30 H30A 119.9 . . ?
C31 C30 H30A 119.9 . . ?
C32 C31 C30 120.1(5) . . ?
C32 C31 S2 119.4(4) . . ?
C30 C31 S2 120.5(4) . . ?
C31 C32 C33 120.9(5) . . ?
C31 C32 H32A 119.5 . . ?
C33 C32 H32A 119.5 . . ?
C32 C33 C34 119.7(5) . . ?
C32 C33 C25 122.6(5) . . ?
C34 C33 C25 117.7(5) . . ?
C33 C34 C28 119.2(5) . . ?
C33 C34 C29 118.4(5) . . ?
C28 C34 C29 122.4(5) . . ?
C1 N1 C11 117.4(5) . . ?
C1 N1 Gd1 122.4(4) . . ?
C11 N1 Gd1 119.4(4) . . ?
C8 N2 C12 118.0(5) . . ?
C8 N2 Gd1 123.9(4) . . ?
C12 N2 Gd1 116.7(4) . . ?
C13 N3 C23 117.7(4) . . ?
C13 N3 Gd1 123.2(3) . . ?
C23 N3 Gd1 118.9(3) . . ?
C20 N4 C24 117.4(5) . . ?
C20 N4 Gd1 121.6(3) . . ?
C24 N4 Gd1 121.0(3) . . ?

loop_
_geom_bond_atom_site_label_1
_geom_bond_atom_site_label_2
_geom_bond_distance
_geom_bond_site_symmetry_2
_geom_bond_publ_flag
Gd1 O1 2.261(4) . ?
Gd1 O1 2.268(3) 2_766 ?
Gd1 O2 2.390(4) . ?
Gd1 O1W 2.435(4) . ?
Gd1 N1 2.587(4) . ?
Gd1 N4 2.612(4) . ?
Gd1 N2 2.637(5) . ?
Gd1 N3 2.649(4) . ?
Gd1 Gd1 3.7251(6) 2_766 ?
S1 O3 1.376(7) . ?
S1 O2 1.407(4) . ?
S1 O4 1.469(8) . ?
S1 C26 1.786(5) . ?
S2 O5 1.395(8) . ?
S2 O7 1.401(5) . ?
S2 O6 1.448(7) . ?
S2 C31 1.769(6) . ?
O1W H1WA 0.8600 . ?
O1W H1WB 0.8608 . ?
O1 Gd1 2.268(3) 2_766 ?
O1 H1B 0.82(6) . ?
O3W H3WA 0.8971 . ?
O3W H3WB 0.8848 . ?
C1 N1 1.320(8) . ?
C1 C2 1.401(9) . ?
C1 H1A 0.9300 . ?
C2 C3 1.336(11) . ?
C2 H2A 0.9300 . ?
C3 C9 1.384(10) . ?
C3 H3B 0.9300 . ?
C4 C5 1.358(13) . ?
C4 C9 1.412(11) . ?
C4 H4B 0.9300 . ?
C5 C10 1.437(11) . ?
C5 H5A 0.9300 . ?
C6 C7 1.335(11) . ?
C6 C10 1.397(11) . ?
C6 H6A 0.9300 . ?
C7 C8 1.402(10) . ?
C7 H7B 0.9300 . ?
C8 N2 1.317(8) . ?
C8 H8A 0.9300 . ?
C9 C11 1.417(7) . ?
C10 C12 1.416(9) . ?
C11 N1 1.342(8) . ?
C11 C12 1.441(9) . ?
C12 N2 1.352(7) . ?
C13 N3 1.313(7) . ?
C13 C14 1.405(8) . ?
C13 H13A 0.9300 . ?
C14 C15 1.353(9) . ?
C14 H14A 0.9300 . ?
C15 C21 1.393(9) . ?
C15 H15A 0.9300 . ?
C16 C17 1.341(9) . ?
C16 C21 1.436(8) . ?
C16 H16A 0.9300 . ?
C17 C22 1.419(8) . ?
C17 H17A 0.9300 . ?
C18 C19 1.358(9) . ?
C18 C22 1.397(9) . ?
C18 H18A 0.9300 . ?
C19 C20 1.400(8) . ?
C19 H19A 0.9300 . ?
C20 N4 1.330(7) . ?
C20 H20A 0.9300 . ?
C21 C23 1.412(7) . ?
C22 C24 1.417(7) . ?
C23 N3 1.356(6) . ?
C23 C24 1.433(8) . ?
C24 N4 1.350(6) . ?
C25 C26 1.339(9) . ?
C25 C33 1.429(7) . ?
C25 H25A 0.9300 . ?
C26 C27 1.396(9) . ?
C27 C28 1.354(9) . ?
C27 H27A 0.9300 . ?
C28 C34 1.412(8) . ?
C28 H28A 0.9300 . ?
C29 C30 1.352(9) . ?
C29 C34 1.423(8) . ?
C29 H29A 0.9300 . ?
C30 C31 1.414(8) . ?
C30 H30A 0.9300 . ?
C31 C32 1.361(8) . ?
C32 C33 1.392(8) . ?
C32 H32A 0.9300 . ?
C33 C34 1.408(8) . ?

loop_
_geom_hbond_atom_site_label_D
_geom_hbond_atom_site_label_H
_geom_hbond_atom_site_label_A
_geom_hbond_distance_DH
_geom_hbond_distance_HA
_geom_hbond_distance_DA
_geom_hbond_angle_DHA
_geom_hbond_site_symmetry_A
O3W H3WA O3 0.90 1.95 2.846(16) 174.0 .
O3W H3WB O7 0.88 2.10 2.965(12) 167.4 2_677
O1W H1WA O4 0.86 2.38 3.180(12) 154.3 .
O1W H1WB O5 0.86 2.06 2.923(11) 179.2 2_776
O1 H1B O6 0.82(6) 1.97(6) 2.789(6) 177(6) 1_545

loop_
_geom_torsion_atom_site_label_1
_geom_torsion_atom_site_label_2
_geom_torsion_atom_site_label_3
_geom_torsion_atom_site_label_4
_geom_torsion
_geom_torsion_site_symmetry_1
_geom_torsion_site_symmetry_2
_geom_torsion_site_symmetry_3
_geom_torsion_site_symmetry_4
_geom_torsion_publ_flag
O1 Gd1 O1 Gd1 0.0 2_766 . . 2_766 ?
O2 Gd1 O1 Gd1 -175.95(15) . . . 2_766 ?
O1W Gd1 O1 Gd1 28.6(3) . . . 2_766 ?
N1 Gd1 O1 Gd1 80.09(16) . . . 2_766 ?
N4 Gd1 O1 Gd1 -68.65(17) . . . 2_766 ?
N2 Gd1 O1 Gd1 143.58(18) . . . 2_766 ?
N3 Gd1 O1 Gd1 -123.54(17) . . . 2_766 ?
O3 S1 O2 Gd1 145.7(12) . . . . ?
O4 S1 O2 Gd1 15.4(13) . . . . ?
C26 S1 O2 Gd1 -97.1(12) . . . . ?
O1 Gd1 O2 S1 176.0(11) . . . . ?
O1 Gd1 O2 S1 3.9(14) 2_766 . . . ?
O1W Gd1 O2 S1 -18.1(12) . . . . ?
N1 Gd1 O2 S1 -88.2(12) . . . . ?
N4 Gd1 O2 S1 59.2(12) . . . . ?
N2 Gd1 O2 S1 -143.0(12) . . . . ?
N3 Gd1 O2 S1 121.9(12) . . . . ?
Gd1 Gd1 O2 S1 155.3(7) 2_766 . . . ?
N1 C1 C2 C3 -0.8(10) . . . . ?
C1 C2 C3 C9 0.7(10) . . . . ?
C9 C4 C5 C10 1.1(12) . . . . ?
C10 C6 C7 C8 0.1(12) . . . . ?
C6 C7 C8 N2 -3.7(11) . . . . ?
C2 C3 C9 C4 179.6(6) . . . . ?
C2 C3 C9 C11 1.0(9) . . . . ?
C5 C4 C9 C3 -177.8(7) . . . . ?
C5 C4 C9 C11 0.7(10) . . . . ?
C7 C6 C10 C12 1.2(11) . . . . ?
C7 C6 C10 C5 -173.4(8) . . . . ?
C4 C5 C10 C6 173.5(8) . . . . ?
C4 C5 C10 C12 -1.1(11) . . . . ?
C3 C9 C11 N1 -2.9(8) . . . . ?
C4 C9 C11 N1 178.5(6) . . . . ?
C3 C9 C11 C12 176.2(5) . . . . ?
C4 C9 C11 C12 -2.4(8) . . . . ?
C6 C10 C12 N2 0.6(9) . . . . ?
C5 C10 C12 N2 175.6(6) . . . . ?
C6 C10 C12 C11 -175.6(6) . . . . ?
C5 C10 C12 C11 -0.7(9) . . . . ?
N1 C11 C12 N2 5.1(8) . . . . ?
C9 C11 C12 N2 -174.0(5) . . . . ?
N1 C11 C12 C10 -178.5(5) . . . . ?
C9 C11 C12 C10 2.4(8) . . . . ?
N3 C13 C14 C15 -1.2(10) . . . . ?
C13 C14 C15 C21 -1.2(10) . . . . ?
C21 C16 C17 C22 1.2(11) . . . . ?
C22 C18 C19 C20 1.7(10) . . . . ?
C18 C19 C20 N4 -0.2(11) . . . . ?
C14 C15 C21 C23 2.3(9) . . . . ?
C14 C15 C21 C16 -174.6(6) . . . . ?
C17 C16 C21 C15 175.6(7) . . . . ?
C17 C16 C21 C23 -1.2(10) . . . . ?
C19 C18 C22 C24 -1.3(9) . . . . ?
C19 C18 C22 C17 176.1(6) . . . . ?
C16 C17 C22 C18 -177.2(6) . . . . ?
C16 C17 C22 C24 0.2(10) . . . . ?
C15 C21 C23 N3 -1.2(8) . . . . ?
C16 C21 C23 N3 175.8(5) . . . . ?
C15 C21 C23 C24 -177.1(5) . . . . ?
C16 C21 C23 C24 -0.1(8) . . . . ?
C18 C22 C24 N4 -0.6(8) . . . . ?
C17 C22 C24 N4 -178.1(5) . . . . ?
C18 C22 C24 C23 176.0(5) . . . . ?
C17 C22 C24 C23 -1.5(8) . . . . ?
N3 C23 C24 N4 2.2(7) . . . . ?
C21 C23 C24 N4 178.2(5) . . . . ?
N3 C23 C24 C22 -174.6(5) . . . . ?
C21 C23 C24 C22 1.4(7) . . . . ?
C33 C25 C26 C27 1.2(9) . . . . ?
C33 C25 C26 S1 -175.7(4) . . . . ?
O3 S1 C26 C25 -144.1(7) . . . . ?
O2 S1 C26 C25 95.0(5) . . . . ?
O4 S1 C26 C25 -17.1(7) . . . . ?
O3 S1 C26 C27 39.0(7) . . . . ?
O2 S1 C26 C27 -81.9(6) . . . . ?
O4 S1 C26 C27 166.1(7) . . . . ?
C25 C26 C27 C28 -0.5(10) . . . . ?
S1 C26 C27 C28 176.3(5) . . . . ?
C26 C27 C28 C34 -0.8(10) . . . . ?
C34 C29 C30 C31 0.8(10) . . . . ?
C29 C30 C31 C32 1.1(10) . . . . ?
C29 C30 C31 S2 -177.4(5) . . . . ?
O5 S2 C31 C32 -82.7(8) . . . . ?
O7 S2 C31 C32 150.0(6) . . . . ?
O6 S2 C31 C32 31.7(6) . . . . ?
O5 S2 C31 C30 95.7(8) . . . . ?
O7 S2 C31 C30 -31.6(7) . . . . ?
O6 S2 C31 C30 -149.8(6) . . . . ?
C30 C31 C32 C33 -2.1(10) . . . . ?
S2 C31 C32 C33 176.4(5) . . . . ?
C31 C32 C33 C34 1.2(9) . . . . ?
C31 C32 C33 C25 -176.4(6) . . . . ?
C26 C25 C33 C32 177.1(6) . . . . ?
C26 C25 C33 C34 -0.5(9) . . . . ?
C32 C33 C34 C28 -178.5(6) . . . . ?
C25 C33 C34 C28 -0.8(9) . . . . ?
C32 C33 C34 C29 0.7(9) . . . . ?
C25 C33 C34 C29 178.4(6) . . . . ?
C27 C28 C34 C33 1.4(9) . . . . ?
C27 C28 C34 C29 -177.7(6) . . . . ?
C30 C29 C34 C33 -1.7(10) . . . . ?
C30 C29 C34 C28 177.5(6) . . . . ?
C2 C1 N1 C11 -0.9(9) . . . . ?
C2 C1 N1 Gd1 168.6(5) . . . . ?
C9 C11 N1 C1 2.8(8) . . . . ?
C12 C11 N1 C1 -176.2(5) . . . . ?
C9 C11 N1 Gd1 -167.1(4) . . . . ?
C12 C11 N1 Gd1 13.9(6) . . . . ?
O1 Gd1 N1 C1 -108.8(5) . . . . ?
O1 Gd1 N1 C1 -38.4(4) 2_766 . . . ?
O2 Gd1 N1 C1 112.2(5) . . . . ?
O1W Gd1 N1 C1 44.4(4) . . . . ?
N4 Gd1 N1 C1 9.7(6) . . . . ?
N2 Gd1 N1 C1 173.9(5) . . . . ?
N3 Gd1 N1 C1 -163.3(4) . . . . ?
Gd1 Gd1 N1 C1 -73.8(4) 2_766 . . . ?
O1 Gd1 N1 C11 60.6(4) . . . . ?
O1 Gd1 N1 C11 130.9(4) 2_766 . . . ?
O2 Gd1 N1 C11 -78.4(4) . . . . ?
O1W Gd1 N1 C11 -146.2(4) . . . . ?
N4 Gd1 N1 C11 179.1(3) . . . . ?
N2 Gd1 N1 C11 -16.8(4) . . . . ?
N3 Gd1 N1 C11 6.1(6) . . . . ?
Gd1 Gd1 N1 C11 95.6(4) 2_766 . . . ?
C7 C8 N2 C12 5.5(9) . . . . ?
C7 C8 N2 Gd1 -160.3(5) . . . . ?
C10 C12 N2 C8 -3.9(8) . . . . ?
C11 C12 N2 C8 172.5(5) . . . . ?
C10 C12 N2 Gd1 163.0(4) . . . . ?
C11 C12 N2 Gd1 -20.7(6) . . . . ?
O1 Gd1 N2 C8 95.7(5) . . . . ?
O1 Gd1 N2 C8 142.0(5) 2_766 . . . ?
O2 Gd1 N2 C8 -58.0(5) . . . . ?
O1W Gd1 N2 C8 -118.7(5) . . . . ?
N1 Gd1 N2 C8 -175.1(5) . . . . ?
N4 Gd1 N2 C8 -11.9(6) . . . . ?
N3 Gd1 N2 C8 15.8(5) . . . . ?
Gd1 Gd1 N2 C8 116.0(5) 2_766 . . . ?
O1 Gd1 N2 C12 -70.3(4) . . . . ?
O1 Gd1 N2 C12 -24.0(5) 2_766 . . . ?
O2 Gd1 N2 C12 136.0(4) . . . . ?
O1W Gd1 N2 C12 75.3(4) . . . . ?
N1 Gd1 N2 C12 18.9(4) . . . . ?
N4 Gd1 N2 C12 -177.8(3) . . . . ?
N3 Gd1 N2 C12 -150.2(4) . . . . ?
Gd1 Gd1 N2 C12 -49.9(4) 2_766 . . . ?
C14 C13 N3 C23 2.3(9) . . . . ?
C14 C13 N3 Gd1 -172.6(5) . . . . ?
C21 C23 N3 C13 -1.1(8) . . . . ?
C24 C23 N3 C13 174.8(5) . . . . ?
C21 C23 N3 Gd1 174.1(4) . . . . ?
C24 C23 N3 Gd1 -10.0(6) . . . . ?
O1 Gd1 N3 C13 -55.3(4) . . . . ?
O1 Gd1 N3 C13 -116.1(4) 2_766 . . . ?
O2 Gd1 N3 C13 92.2(5) . . . . ?
O1W Gd1 N3 C13 144.3(4) . . . . ?
N1 Gd1 N3 C13 -0.2(6) . . . . ?
N4 Gd1 N3 C13 -175.9(5) . . . . ?
N2 Gd1 N3 C13 19.9(5) . . . . ?
Gd1 Gd1 N3 C13 -84.1(4) 2_766 . . . ?
O1 Gd1 N3 C23 129.9(4) . . . . ?
O1 Gd1 N3 C23 69.0(4) 2_766 . . . ?
O2 Gd1 N3 C23 -82.6(4) . . . . ?
O1W Gd1 N3 C23 -30.5(4) . . . . ?
N1 Gd1 N3 C23 -175.1(3) . . . . ?
N4 Gd1 N3 C23 9.2(3) . . . . ?
N2 Gd1 N3 C23 -154.9(4) . . . . ?
Gd1 Gd1 N3 C23 101.0(4) 2_766 . . . ?
C19 C20 N4 C24 -1.7(9) . . . . ?
C19 C20 N4 Gd1 176.7(5) . . . . ?
C22 C24 N4 C20 2.1(8) . . . . ?
C23 C24 N4 C20 -174.6(5) . . . . ?
C22 C24 N4 Gd1 -176.3(4) . . . . ?
C23 C24 N4 Gd1 7.1(6) . . . . ?
O1 Gd1 N4 C20 107.7(4) . . . . ?
O1 Gd1 N4 C20 45.2(4) 2_766 . . . ?
O2 Gd1 N4 C20 -111.1(5) . . . . ?
O1W Gd1 N4 C20 -37.4(4) . . . . ?
N1 Gd1 N4 C20 -2.8(6) . . . . ?
N2 Gd1 N4 C20 -155.0(4) . . . . ?
N3 Gd1 N4 C20 173.4(5) . . . . ?
Gd1 Gd1 N4 C20 75.4(4) 2_766 . . . ?
O1 Gd1 N4 C24 -74.0(4) . . . . ?
O1 Gd1 N4 C24 -136.6(4) 2_766 . . . ?
O2 Gd1 N4 C24 67.2(4) . . . . ?
O1W Gd1 N4 C24 140.9(4) . . . . ?
N1 Gd1 N4 C24 175.5(3) . . . . ?
N2 Gd1 N4 C24 23.3(5) . . . . ?
N3 Gd1 N4 C24 -8.3(4) . . . . ?
Gd1 Gd1 N4 C24 -106.3(4) 2_766 . . . ?
